data_7707519
loop_
_publ_author_name
'Cheung, Wai-Man'
'Chong, Man-Chun'
'Sung, Herman H.-Y.'
'Cheng, Shun-Cheung'
'Williams, Ian D.'
'Ko, Chi-Chiu'
'Leung, Wa-Hung'

_publ_section_title
;
 Synthesis, structure and reactivity of iridium complexes containing a
 bis-cyclometalated tridentate C^N^C ligand.
;
_journal_issue 24
_journal_name_full 'Dalton transactions (Cambridge, England : 2003)'
_journal_page_first 8512
_journal_page_last 8523
_journal_paper_doi 10.1039/d1dt01269j
_journal_volume 50
_journal_year 2021
_chemical_formula_moiety 'C33 H39 Cl Hg Ir N, 1.375(C H2 Cl2), 0.375(C6 H14) '
_chemical_formula_sum 'C36.625 H47 Cl3.75 Hg Ir N'
_chemical_formula_weight 1026.98
_space_group_crystal_system monoclinic
_space_group_IT_number 14
_space_group_name_Hall '-P 2yn'
_space_group_name_H-M_alt 'P 1 21/n 1'
_atom_sites_solution_hydrogens geom
_atom_sites_solution_primary heavy
_audit_creation_date 2020-05-05
_audit_creation_method
;
Olex2 1.2
(compiled 2018.05.29 svn.r3508 for OlexSys, GUI svn.r5506)
;
_audit_update_record
;
2021-03-25 deposited with the CCDC.	2021-05-27 downloaded from the CCDC.
;
_cell_angle_alpha 90
_cell_angle_beta 104.7030(11)
_cell_angle_gamma 90
_cell_formula_units_Z 8
_cell_length_a 21.7337(2)
_cell_length_b 11.72515(11)
_cell_length_c 29.5201(3)
_cell_measurement_reflns_used 18524
_cell_measurement_temperature 100.00(10)
_cell_measurement_theta_max 73.8310
_cell_measurement_theta_min 4.0710
_cell_volume 7276.30(13)
_computing_cell_refinement 'CrysAlisPro 1.171.39.46 (Rigaku OD, 2018)'
_computing_data_collection 'CrysAlisPro 1.171.39.46 (Rigaku OD, 2018)'
_computing_data_reduction 'CrysAlisPro 1.171.39.46 (Rigaku OD, 2018)'
_computing_molecular_graphics 'Olex2 (Dolomanov et al., 2009)'
_computing_publication_material 'Olex2 (Dolomanov et al., 2009)'
_computing_structure_refinement 'ShelXL (Sheldrick, 2015)'
_computing_structure_solution 'ShelXS (Sheldrick, 2008)'
_diffrn_ambient_environment N~2~
_diffrn_ambient_temperature 100.00(10)
_diffrn_detector 'CCD plate'
_diffrn_detector_area_resol_mean 10.3577
_diffrn_detector_type Atlas
_diffrn_measured_fraction_theta_full 0.999
_diffrn_measured_fraction_theta_max 0.999
_diffrn_measurement_details
;
List of Runs (angles in degrees, time in seconds):

  # Type    Start    End  Width  t~exp~   \w     \q     \k     \f   Frames
#--------------------------------------------------------------------------
  1  \w     34.00 116.00   1.00    5.00    --  106.99-125.00 120.00   82
  2  \w   -113.00 -21.00   1.00    2.00    --  -40.57 -57.00-120.00   92
  3  \w    -68.00  26.00   1.00    2.00    --  -40.57  57.00  30.00   94
  4  \w    -67.00  28.00   1.00    2.00    --  -40.57  37.00-180.00   95
  5  \w     27.00  82.00   1.00    2.00    --   40.57 -99.00-180.00   55
  6  \w     79.00 178.00   1.00    5.00    --  106.99  61.00-120.00   99
  7  \w     94.00 178.00   1.00    5.00    --  106.99 125.00 120.00   84
  8  \w     79.00 177.00   1.00    5.00    --  106.99  77.00-180.00   98
  9  \w     73.00 162.00   1.00    5.00    --  106.99  77.00 -60.00   89
 10  \w     32.00 117.00   1.00    5.00    --  106.99-125.00 -30.00   85
 11  \w     34.00 133.00   1.00    5.00    --  106.99 -77.00 120.00   99
;
_diffrn_measurement_device 'kappa diffractometer'
_diffrn_measurement_device_type 'SuperNova, Dual, Cu at zero, Atlas'
_diffrn_measurement_method '\w scans'
_diffrn_orient_matrix_type 'CrysAlisPro convention (1999,Acta A55,543-557)'
_diffrn_orient_matrix_UB_11 -0.0317534000
_diffrn_orient_matrix_UB_12 0.0472091000
_diffrn_orient_matrix_UB_13 0.0372379000
_diffrn_orient_matrix_UB_21 -0.0660142000
_diffrn_orient_matrix_UB_22 -0.0236023000
_diffrn_orient_matrix_UB_23 -0.0328846000
_diffrn_orient_matrix_UB_31 0.0005201000
_diffrn_orient_matrix_UB_32 -0.1203273000
_diffrn_orient_matrix_UB_33 0.0210563000
_diffrn_radiation_monochromator mirror
_diffrn_radiation_probe x-ray
_diffrn_radiation_type CuK\a
_diffrn_radiation_wavelength 1.54184
_diffrn_reflns_av_R_equivalents 0.0326
_diffrn_reflns_av_unetI/netI 0.0328
_diffrn_reflns_Laue_measured_fraction_full 0.999
_diffrn_reflns_Laue_measured_fraction_max 0.999
_diffrn_reflns_limit_h_max 21
_diffrn_reflns_limit_h_min -26
_diffrn_reflns_limit_k_max 13
_diffrn_reflns_limit_k_min -14
_diffrn_reflns_limit_l_max 35
_diffrn_reflns_limit_l_min -35
_diffrn_reflns_number 39147
_diffrn_reflns_point_group_measured_fraction_full 0.999
_diffrn_reflns_point_group_measured_fraction_max 0.999
_diffrn_reflns_theta_full 66.500
_diffrn_reflns_theta_max 67.500
_diffrn_reflns_theta_min 4.076
_diffrn_source 'micro-focus sealed X-ray tube'
_diffrn_source_current 0.80
_diffrn_source_power 0.040
_diffrn_source_target Cu
_diffrn_source_type 'SuperNova (Cu) X-ray Source'
_diffrn_source_voltage 50
_exptl_absorpt_coefficient_mu 17.162
_exptl_absorpt_correction_T_max 1.00000
_exptl_absorpt_correction_T_min 0.31086
_exptl_absorpt_correction_type multi-scan
_exptl_absorpt_process_details
;
CrysAlisPro 1.171.39.46 (Rigaku Oxford Diffraction, 2018)
Empirical absorption correction using spherical harmonics,
 implemented in SCALE3 ABSPACK scaling algorithm.
;
_exptl_crystal_colour colourless
_exptl_crystal_colour_primary colourless
_exptl_crystal_density_diffrn 1.875
_exptl_crystal_description needle
_exptl_crystal_F_000 3956
_exptl_crystal_size_max 0.18
_exptl_crystal_size_mid 0.04
_exptl_crystal_size_min 0.02
_refine_diff_density_max 2.774
_refine_diff_density_min -1.567
_refine_diff_density_rms 0.146
_refine_ls_extinction_method none
_refine_ls_goodness_of_fit_ref 1.039
_refine_ls_hydrogen_treatment constr
_refine_ls_matrix_type full
_refine_ls_number_parameters 814
_refine_ls_number_reflns 13080
_refine_ls_number_restraints 56
_refine_ls_restrained_S_all 1.047
_refine_ls_R_factor_all 0.0394
_refine_ls_R_factor_gt 0.0334
_refine_ls_shift/su_max 0.002
_refine_ls_shift/su_mean 0.000
_refine_ls_structure_factor_coef Fsqd
_refine_ls_weighting_details 'w=1/[\s^2^(Fo^2^)+(0.0315P)^2^+40.2256P] where P=(Fo^2^+2Fc^2^)/3'
_refine_ls_weighting_scheme calc
_refine_ls_wR_factor_gt 0.0805
_refine_ls_wR_factor_ref 0.0830
_reflns_Friedel_coverage 0.000
_reflns_number_gt 11326
_reflns_number_total 13080
_reflns_threshold_expression 'I > 2\s(I)'
_cod_data_source_file d1dt01269j2.cif
_cod_data_source_block wai221cult
_cod_depositor_comments 'Adding full bibliography for 7707513--7707520.cif.'
_cod_database_code 7707519
_shelx_shelxl_version_number 2014/7
_shelx_space_group_comment
;
The symmetry employed for this shelxl refinement is uniquely defined
by the following loop, which should always be used as a source of
symmetry information in preference to the above space-group names.
They are only intended as comments.
;
_shelx_estimated_absorpt_t_max 0.725
_shelx_estimated_absorpt_t_min 0.148
_reflns_odcompleteness_completeness 99.82
_reflns_odcompleteness_iscentric 1
_reflns_odcompleteness_theta 66.97
_olex2_refinement_description
;
1. Fixed Uiso
 At 1.2 times of:
  All C(H) groups, All C(H,H) groups
 At 1.5 times of:
  All C(H,H,H) groups
2. Restrained distances
 Cl12-C1S = Cl11-C1S
 1.72 with sigma of 0.02
 Cl13-C2S
 1.72 with sigma of 0.02
 Cl14-C2S
 1.72 with sigma of 0.02
 Cl15-C3S = Cl17-C4S = Cl18-C4S = Cl16-C3S
 1.72 with sigma of 0.02
3. Uiso/Uaniso restraints and constraints
Uanis(C2S) \\sim Ueq: with sigma of 0.01 and sigma for terminal atoms of 0.005
Uanis(C4S) \\sim Ueq: with sigma of 0.01 and sigma for terminal atoms of 0.005
4. Rigid body (RIGU) restrains
 Cl13, Cl14, C2S
 with sigma for 1-2 distances of 0.002 and sigma for 1-3 distances of 0.001
 Cl15, Cl16, C3S
 with sigma for 1-2 distances of 0.002 and sigma for 1-3 distances of 0.001
 Cl19, Cl20, C5S
 with sigma for 1-2 distances of 0.002 and sigma for 1-3 distances of 0.001
 Cl17, Cl18, C4S
 with sigma for 1-2 distances of 0.002 and sigma for 1-3 distances of 0.001
5. Others
 Fixed Sof: Cl15(0.6) Cl16(0.6) C3S(0.6) H3SA(0.6) H3SB(0.6) Cl13(0.2)
 Cl14(0.2) C2S(0.2) H2SA(0.2) H2SB(0.2) Cl17(0.4) Cl18(0.4) C4S(0.4) H4SA(0.4)
 H4SB(0.4) Cl11(0.8) Cl12(0.8) C1S(0.8) H1SA(0.8) H1SB(0.8) Cl19(0.75)
 Cl20(0.75) C5S(0.75) H5SA(0.75) H5SB(0.75)
6.a Ternary CH refined with riding coordinates:
 C31(H31), C32(H32), C35(H35), C36(H36), C31A(H31A), C32A(H32A), C35A(H35A),
 C36A(H36A)
6.b Secondary CH2 refined with riding coordinates:
 C33(H33A,H33B), C34(H34A,H34B), C37(H37A,H37B), C38(H38A,H38B), C33A(H33C,
 H33D), C34A(H34C,H34D), C37A(H37C,H37D), C38A(H38C,H38D), C3S(H3SA,H3SB),
 C2S(H2SA,H2SB), C4S(H4SA,H4SB), C1S(H1SA,H1SB), C5S(H5SA,H5SB)
6.c Aromatic/amide H refined with riding coordinates:
 C3(H3), C4(H4), C6(H6), C13(H13), C14(H14), C16(H16), C22(H22), C23(H23),
 C24(H24), C3A(H3A), C4A(H4A), C6A(H6A), C13A(H13A), C14A(H14A), C16A(H16A),
 C22A(H22A), C23A(H23A), C24A(H24A)
6.d Idealised Me refined as rotating group:
 C8(H8A,H8B,H8C), C9(H9A,H9B,H9C), C10(H10A,H10B,H10C), C18(H18A,H18B,H18C),
 C19(H19A,H19B,H19C), C20(H20A,H20B,H20C), C8A(H8AA,H8AB,H8AC), C9A(H9AA,H9AB,
 H9AC), C10A(H10D,H10E,H10F), C18A(H18D,H18E,H18F), C19A(H19D,H19E,H19F),
 C20A(H20D,H20E,H20F)
;
_smtbx_masks_special_details
;
162 electrons from 4 voids which account for about 3 molecules 
of hexane in a unit cell, or 0.375 molecule of hexane per 
asymmetric unit with Z equals to 8.  
;
_olex2_submission_special_instructions 'No special instructions were received'
_oxdiff_exptl_absorpt_empirical_details
;
Empirical correction (ABSPACK) includes:
- Absorption correction using spherical harmonics
- Frame scaling
;
_oxdiff_exptl_absorpt_empirical_full_max 2.635
_oxdiff_exptl_absorpt_empirical_full_min 0.636

loop_
_space_group_symop_operation_xyz
'x, y, z'
'-x+1/2, y+1/2, -z+1/2'
'-x, -y, -z'
'x-1/2, -y-1/2, z-1/2'

loop_
_atom_site_label
_atom_site_type_symbol
_atom_site_fract_x
_atom_site_fract_y
_atom_site_fract_z
_atom_site_U_iso_or_equiv
_atom_site_adp_type
_atom_site_occupancy
_atom_site_site_symmetry_order
_atom_site_calc_flag
_atom_site_refinement_flags_posn
_atom_site_refinement_flags_adp
_atom_site_refinement_flags_occupancy
_atom_site_disorder_assembly
_atom_site_disorder_group
Hg1 Hg 0.53982(2) 0.38645(2) 0.24508(2) 0.01939(6) Uani 1 1 d . . . . .
Ir1 Ir 0.63235(2) 0.47673(2) 0.21815(2) 0.01797(6) Uani 1 1 d . . . . .
Cl1 Cl 0.44717(7) 0.32951(12) 0.27120(6) 0.0293(3) Uani 1 1 d . . . . .
N1 N 0.5804(2) 0.6200(4) 0.19552(18) 0.0220(10) Uani 1 1 d . . . . .
C1 C 0.5761(3) 0.4274(5) 0.15021(19) 0.0185(11) Uani 1 1 d . . . . .
C2 C 0.5440(3) 0.5206(5) 0.1243(2) 0.0209(12) Uani 1 1 d . . . . .
C3 C 0.5080(3) 0.5069(6) 0.0784(2) 0.0321(15) Uani 1 1 d . . . . .
H3 H 0.4875 0.5709 0.0613 0.039 Uiso 1 1 calc R . . . .
C4 C 0.5021(3) 0.4014(6) 0.0577(2) 0.0293(14) Uani 1 1 d . . . . .
H4 H 0.4782 0.3935 0.0261 0.035 Uiso 1 1 calc R . . . .
C5 C 0.5309(3) 0.3049(5) 0.0824(2) 0.0235(12) Uani 1 1 d . . . . .
C6 C 0.5668(3) 0.3201(5) 0.1283(2) 0.0222(12) Uani 1 1 d . . . . .
H6 H 0.5859 0.2552 0.1455 0.027 Uiso 1 1 calc R . . . .
C7 C 0.5225(4) 0.1867(6) 0.0587(2) 0.0354(16) Uani 1 1 d . . . . .
C8 C 0.4511(5) 0.1559(8) 0.0448(4) 0.074(3) Uani 1 1 d . . . . .
H8A H 0.4364 0.1429 0.0731 0.112 Uiso 1 1 calc GR . . . .
H8B H 0.4448 0.0864 0.0256 0.112 Uiso 1 1 calc GR . . . .
H8C H 0.4269 0.2187 0.0267 0.112 Uiso 1 1 calc GR . . . .
C9 C 0.5578(5) 0.0925(6) 0.0903(3) 0.061(3) Uani 1 1 d . . . . .
H9A H 0.6035 0.1087 0.0986 0.091 Uiso 1 1 calc GR . . . .
H9B H 0.5499 0.0193 0.0738 0.091 Uiso 1 1 calc GR . . . .
H9C H 0.5427 0.0887 0.1189 0.091 Uiso 1 1 calc GR . . . .
C10 C 0.5475(5) 0.1936(7) 0.0146(3) 0.056(2) Uani 1 1 d . . . . .
H10A H 0.5222 0.2490 -0.0072 0.084 Uiso 1 1 calc GR . . . .
H10B H 0.5441 0.1185 -0.0004 0.084 Uiso 1 1 calc GR . . . .
H10C H 0.5921 0.2178 0.0233 0.084 Uiso 1 1 calc GR . . . .
C11 C 0.6430(3) 0.5703(6) 0.2822(2) 0.0300(14) Uani 1 1 d . . . . .
C12 C 0.6135(3) 0.6782(6) 0.2740(2) 0.0308(15) Uani 1 1 d . . . . .
C13 C 0.6139(3) 0.7525(7) 0.3116(3) 0.045(2) Uani 1 1 d . . . . .
H13 H 0.5935 0.8247 0.3061 0.055 Uiso 1 1 calc R . . . .
C14 C 0.6442(4) 0.7186(9) 0.3566(3) 0.055(3) Uani 1 1 d . . . . .
H14 H 0.6431 0.7675 0.3821 0.066 Uiso 1 1 calc R . . . .
C15 C 0.6764(4) 0.6148(8) 0.3659(3) 0.047(2) Uani 1 1 d . . . . .
C16 C 0.6731(4) 0.5429(8) 0.3285(2) 0.0425(19) Uani 1 1 d . . . . .
H16 H 0.6926 0.4701 0.3346 0.051 Uiso 1 1 calc R . . . .
C17 C 0.7121(5) 0.5853(10) 0.4167(3) 0.064(3) Uani 1 1 d . . . . .
C18 C 0.6638(5) 0.5603(11) 0.4444(3) 0.075(3) Uani 1 1 d . . . . .
H18A H 0.6362 0.6268 0.4434 0.113 Uiso 1 1 calc GR . . . .
H18B H 0.6860 0.5437 0.4770 0.113 Uiso 1 1 calc GR . . . .
H18C H 0.6380 0.4943 0.4308 0.113 Uiso 1 1 calc GR . . . .
C19 C 0.7561(5) 0.6810(10) 0.4383(3) 0.080(4) Uani 1 1 d . . . . .
H19A H 0.7848 0.6983 0.4184 0.120 Uiso 1 1 calc GR . . . .
H19B H 0.7811 0.6580 0.4694 0.120 Uiso 1 1 calc GR . . . .
H19C H 0.7310 0.7489 0.4410 0.120 Uiso 1 1 calc GR . . . .
C20 C 0.7558(5) 0.4793(11) 0.4194(3) 0.080(3) Uani 1 1 d . . . . .
H20A H 0.7300 0.4128 0.4064 0.120 Uiso 1 1 calc GR . . . .
H20B H 0.7779 0.4643 0.4522 0.120 Uiso 1 1 calc GR . . . .
H20C H 0.7872 0.4937 0.4014 0.120 Uiso 1 1 calc GR . . . .
C21 C 0.5485(3) 0.6290(5) 0.1494(2) 0.0257(13) Uani 1 1 d . . . . .
C22 C 0.5213(3) 0.7334(6) 0.1323(3) 0.0355(16) Uani 1 1 d . . . . .
H22 H 0.5000 0.7415 0.1001 0.043 Uiso 1 1 calc R . . . .
C23 C 0.5256(3) 0.8249(6) 0.1625(3) 0.0412(18) Uani 1 1 d . . . . .
H23 H 0.5084 0.8967 0.1508 0.049 Uiso 1 1 calc R . . . .
C24 C 0.5550(3) 0.8121(6) 0.2097(3) 0.0391(18) Uani 1 1 d . . . . .
H24 H 0.5565 0.8738 0.2308 0.047 Uiso 1 1 calc R . . . .
C25 C 0.5820(3) 0.7079(5) 0.2256(2) 0.0297(15) Uani 1 1 d . . . . .
C31 C 0.6780(3) 0.3120(5) 0.2161(2) 0.0226(12) Uani 1 1 d . . . . .
H31 H 0.6494 0.2453 0.2163 0.027 Uiso 1 1 calc R . . . .
C32 C 0.7030(3) 0.3599(6) 0.2603(2) 0.0290(14) Uani 1 1 d . . . . .
H32 H 0.6893 0.3215 0.2863 0.035 Uiso 1 1 calc R . . . .
C33 C 0.7706(3) 0.4080(7) 0.2741(3) 0.0417(18) Uani 1 1 d . . . . .
H33A H 0.7866 0.4034 0.3086 0.050 Uiso 1 1 calc R . . . .
H33B H 0.7982 0.3593 0.2602 0.050 Uiso 1 1 calc R . . . .
C34 C 0.7764(3) 0.5292(6) 0.2592(3) 0.0394(18) Uani 1 1 d . . . . .
H34A H 0.8157 0.5364 0.2483 0.047 Uiso 1 1 calc R . . . .
H34B H 0.7810 0.5794 0.2868 0.047 Uiso 1 1 calc R . . . .
C35 C 0.7208(3) 0.5709(5) 0.2208(2) 0.0263(14) Uani 1 1 d . . . . .
H35 H 0.7153 0.6556 0.2206 0.032 Uiso 1 1 calc R . . . .
C36 C 0.7004(3) 0.5219(5) 0.1764(2) 0.0298(15) Uani 1 1 d . . . . .
H36 H 0.6839 0.5770 0.1503 0.036 Uiso 1 1 calc R . . . .
C37 C 0.7350(4) 0.4181(6) 0.1633(3) 0.0446(19) Uani 1 1 d . . . . .
H37A H 0.7274 0.4159 0.1288 0.053 Uiso 1 1 calc R . . . .
H37B H 0.7813 0.4283 0.1766 0.053 Uiso 1 1 calc R . . . .
C38 C 0.7156(3) 0.3039(5) 0.1796(2) 0.0309(15) Uani 1 1 d . . . . .
H38A H 0.6898 0.2623 0.1521 0.037 Uiso 1 1 calc R . . . .
H38B H 0.7544 0.2585 0.1926 0.037 Uiso 1 1 calc R . . . .
Hg1A Hg 0.46187(2) 0.05292(2) 0.25617(2) 0.01954(6) Uani 1 1 d . . . . .
Ir1A Ir 0.37174(2) -0.03765(2) 0.28590(2) 0.01594(6) Uani 1 1 d . . . . .
Cl1A Cl 0.54919(9) 0.11839(13) 0.22613(8) 0.0451(5) Uani 1 1 d . . . . .
N1A N 0.4284(2) -0.1689(4) 0.31843(16) 0.0190(10) Uani 1 1 d . . . . .
C1A C 0.3701(3) -0.1529(5) 0.2289(2) 0.0204(12) Uani 1 1 d . . . . .
C2A C 0.3994(3) -0.2585(5) 0.2449(2) 0.0196(11) Uani 1 1 d . . . . .
C3A C 0.4040(3) -0.3451(5) 0.2132(2) 0.0249(13) Uani 1 1 d . . . . .
H3A H 0.4237 -0.4155 0.2245 0.030 Uiso 1 1 calc R . . . .
C4A C 0.3802(3) -0.3290(5) 0.1658(2) 0.0254(13) Uani 1 1 d . . . . .
H4A H 0.3823 -0.3893 0.1448 0.030 Uiso 1 1 calc R . . . .
C5A C 0.3532(3) -0.2252(5) 0.1485(2) 0.0243(13) Uani 1 1 d . . . . .
C6A C 0.3487(3) -0.1394(5) 0.1806(2) 0.0222(12) Uani 1 1 d . . . . .
H6A H 0.3301 -0.0686 0.1688 0.027 Uiso 1 1 calc R . . . .
C7A C 0.3271(3) -0.2022(6) 0.0959(2) 0.0281(14) Uani 1 1 d . . . . .
C8A C 0.3359(4) -0.3061(6) 0.0661(2) 0.0373(16) Uani 1 1 d . . . . .
H8AA H 0.3809 -0.3273 0.0736 0.056 Uiso 1 1 calc GR . . . .
H8AB H 0.3214 -0.2865 0.0328 0.056 Uiso 1 1 calc GR . . . .
H8AC H 0.3109 -0.3703 0.0729 0.056 Uiso 1 1 calc GR . . . .
C9A C 0.3610(4) -0.0993(6) 0.0811(3) 0.0377(16) Uani 1 1 d . . . . .
H9AA H 0.3569 -0.0332 0.1005 0.057 Uiso 1 1 calc GR . . . .
H9AB H 0.3416 -0.0816 0.0481 0.057 Uiso 1 1 calc GR . . . .
H9AC H 0.4061 -0.1172 0.0852 0.057 Uiso 1 1 calc GR . . . .
C10A C 0.2559(3) -0.1785(7) 0.0857(2) 0.0392(17) Uani 1 1 d . . . . .
H10D H 0.2346 -0.2433 0.0962 0.059 Uiso 1 1 calc GR . . . .
H10E H 0.2386 -0.1675 0.0519 0.059 Uiso 1 1 calc GR . . . .
H10F H 0.2488 -0.1095 0.1024 0.059 Uiso 1 1 calc GR . . . .
C11A C 0.4219(3) 0.0384(5) 0.3512(2) 0.0199(12) Uani 1 1 d . . . . .
C12A C 0.4589(3) -0.0418(5) 0.3820(2) 0.0224(12) Uani 1 1 d . . . . .
C13A C 0.4924(3) -0.0096(6) 0.4269(2) 0.0296(14) Uani 1 1 d . . . . .
H13A H 0.5169 -0.0646 0.4475 0.035 Uiso 1 1 calc R . . . .
C14A C 0.4902(3) 0.1015(6) 0.4417(2) 0.0306(14) Uani 1 1 d . . . . .
H14A H 0.5130 0.1219 0.4726 0.037 Uiso 1 1 calc R . . . .
C15A C 0.4545(3) 0.1859(5) 0.4117(2) 0.0264(13) Uani 1 1 d . . . . .
C16A C 0.4215(3) 0.1506(5) 0.3669(2) 0.0218(12) Uani 1 1 d . . . . .
H16A H 0.3976 0.2057 0.3461 0.026 Uiso 1 1 calc R . . . .
C17A C 0.4534(3) 0.3093(6) 0.4288(2) 0.0342(16) Uani 1 1 d . . . . .
C18A C 0.5203(4) 0.3573(7) 0.4405(4) 0.058(2) Uani 1 1 d . . . . .
H18D H 0.5467 0.3162 0.4673 0.087 Uiso 1 1 calc GR . . . .
H18E H 0.5191 0.4384 0.4482 0.087 Uiso 1 1 calc GR . . . .
H18F H 0.5383 0.3482 0.4134 0.087 Uiso 1 1 calc GR . . . .
C19A C 0.4270(4) 0.3084(7) 0.4724(3) 0.048(2) Uani 1 1 d . . . . .
H19D H 0.3846 0.2737 0.4646 0.071 Uiso 1 1 calc GR . . . .
H19E H 0.4242 0.3868 0.4832 0.071 Uiso 1 1 calc GR . . . .
H19F H 0.4555 0.2641 0.4973 0.071 Uiso 1 1 calc GR . . . .
C20A C 0.4104(4) 0.3857(6) 0.3927(2) 0.0374(16) Uani 1 1 d . . . . .
H20D H 0.4259 0.3883 0.3643 0.056 Uiso 1 1 calc GR . . . .
H20E H 0.4104 0.4628 0.4055 0.056 Uiso 1 1 calc GR . . . .
H20F H 0.3670 0.3552 0.3850 0.056 Uiso 1 1 calc GR . . . .
C21A C 0.4294(3) -0.2676(5) 0.2945(2) 0.0202(12) Uani 1 1 d . . . . .
C22A C 0.4612(3) -0.3624(5) 0.3182(2) 0.0273(13) Uani 1 1 d . . . . .
H22A H 0.4609 -0.4328 0.3022 0.033 Uiso 1 1 calc R . . . .
C23A C 0.4929(3) -0.3535(6) 0.3647(2) 0.0304(14) Uani 1 1 d . . . . .
H23A H 0.5141 -0.4178 0.3811 0.036 Uiso 1 1 calc R . . . .
C24A C 0.4937(3) -0.2499(6) 0.3875(2) 0.0301(14) Uani 1 1 d . . . . .
H24A H 0.5164 -0.2425 0.4194 0.036 Uiso 1 1 calc R . . . .
C25A C 0.4612(3) -0.1570(5) 0.3637(2) 0.0219(12) Uani 1 1 d . . . . .
C31A C 0.3006(3) 0.0589(5) 0.2341(2) 0.0230(12) Uani 1 1 d . . . . .
H31A H 0.3172 0.0927 0.2085 0.028 Uiso 1 1 calc R . . . .
C32A C 0.3176(3) 0.1194(5) 0.2760(2) 0.0240(13) Uani 1 1 d . . . . .
H32A H 0.3436 0.1891 0.2747 0.029 Uiso 1 1 calc R . . . .
C33A C 0.2726(3) 0.1313(5) 0.3083(2) 0.0284(14) Uani 1 1 d . . . . .
H33C H 0.2282 0.1328 0.2888 0.034 Uiso 1 1 calc R . . . .
H33D H 0.2810 0.2052 0.3249 0.034 Uiso 1 1 calc R . . . .
C34A C 0.2789(3) 0.0348(6) 0.3450(2) 0.0304(14) Uani 1 1 d . . . . .
H34C H 0.3060 0.0619 0.3753 0.036 Uiso 1 1 calc R . . . .
H34D H 0.2363 0.0176 0.3495 0.036 Uiso 1 1 calc R . . . .
C35A C 0.3071(3) -0.0729(5) 0.3311(2) 0.0242(13) Uani 1 1 d . . . . .
H35A H 0.3251 -0.1256 0.3578 0.029 Uiso 1 1 calc R . . . .
C36A C 0.2834(3) -0.1281(6) 0.2881(2) 0.0269(13) Uani 1 1 d . . . . .
H36A H 0.2874 -0.2131 0.2895 0.032 Uiso 1 1 calc R . . . .
C37A C 0.2235(3) -0.0843(6) 0.2533(2) 0.0310(14) Uani 1 1 d . . . . .
H37C H 0.1989 -0.1503 0.2372 0.037 Uiso 1 1 calc R . . . .
H37D H 0.1967 -0.0438 0.2707 0.037 Uiso 1 1 calc R . . . .
C38A C 0.2377(3) -0.0046(6) 0.2168(2) 0.0300(14) Uani 1 1 d . . . . .
H38C H 0.2028 0.0517 0.2077 0.036 Uiso 1 1 calc R . . . .
H38D H 0.2390 -0.0492 0.1886 0.036 Uiso 1 1 calc R . . . .
Cl15 Cl 0.6195(3) 0.2814(5) 0.3584(2) 0.0495(12) Uani 0.6 1 d D U P A 1
Cl16 Cl 0.6159(3) 0.0306(4) 0.3550(2) 0.0984(17) Uani 0.6 1 d D U P A 1
C3S C 0.5799(7) 0.1569(10) 0.3585(7) 0.052(4) Uani 0.6 1 d D U P A 1
H3SA H 0.5650 0.1554 0.3875 0.062 Uiso 0.6 1 calc R . P A 1
H3SB H 0.5415 0.1600 0.3320 0.062 Uiso 0.6 1 calc R . P A 1
Cl13 Cl 0.3015(6) 0.2054(11) 0.1213(4) 0.067(3) Uani 0.2 1 d D U P B 2
Cl14 Cl 0.4025(8) 0.3767(12) 0.1344(6) 0.063(3) Uani 0.2 1 d D U P B 2
C2S C 0.3687(14) 0.264(3) 0.1565(10) 0.053(6) Uani 0.2 1 d D U P B 2
H2SA H 0.4011 0.2030 0.1652 0.063 Uiso 0.2 1 calc R . P B 2
H2SB H 0.3585 0.2896 0.1858 0.063 Uiso 0.2 1 calc R . P B 2
Cl17 Cl 0.6375(6) 0.2563(10) 0.3642(6) 0.083(4) Uani 0.4 1 d D U P C 2
Cl18 Cl 0.6479(4) 0.0403(7) 0.3993(4) 0.101(3) Uani 0.4 1 d D U P C 2
C4S C 0.5988(10) 0.1255(16) 0.3581(9) 0.069(5) Uani 0.4 1 d D U P C 2
H4SA H 0.5563 0.1326 0.3644 0.082 Uiso 0.4 1 calc R . P C 2
H4SB H 0.5938 0.0943 0.3262 0.082 Uiso 0.4 1 calc R . P C 2
Cl11 Cl 0.3838(2) 0.1816(3) 0.14885(11) 0.0895(13) Uani 0.8 1 d D . P D 1
Cl12 Cl 0.34388(16) 0.3828(3) 0.09303(11) 0.0681(8) Uani 0.8 1 d D . P D 1
C1S C 0.3977(6) 0.3256(9) 0.1424(4) 0.045(3) Uani 0.8 1 d D . P D 1
H1SA H 0.4416 0.3362 0.1393 0.054 Uiso 0.8 1 calc R . P D 1
H1SB H 0.3937 0.3671 0.1707 0.054 Uiso 0.8 1 calc R . P D 1
Cl19 Cl 0.6463(3) 0.7324(5) 0.0754(2) 0.1335(19) Uani 0.75 1 d . U P . .
Cl20 Cl 0.6617(2) 0.5169(6) 0.03491(17) 0.1158(16) Uani 0.75 1 d . U P . .
C5S C 0.6928(11) 0.650(2) 0.0501(8) 0.137(6) Uani 0.75 1 d . U P . .
H5SA H 0.7353 0.6425 0.0721 0.164 Uiso 0.75 1 calc R . P . .
H5SB H 0.6984 0.6895 0.0217 0.164 Uiso 0.75 1 calc R . P . .

loop_
_atom_site_aniso_label
_atom_site_aniso_U_11
_atom_site_aniso_U_22
_atom_site_aniso_U_33
_atom_site_aniso_U_23
_atom_site_aniso_U_13
_atom_site_aniso_U_12
Hg1 0.01856(11) 0.02140(12) 0.02057(12) -0.00131(9) 0.00929(9) -0.00399(9)
Ir1 0.01776(12) 0.01944(13) 0.01865(12) -0.00210(9) 0.00820(9) -0.00386(9)
Cl1 0.0272(7) 0.0246(7) 0.0443(9) -0.0040(6) 0.0240(7) -0.0036(6)
N1 0.024(2) 0.015(2) 0.030(3) -0.004(2) 0.013(2) -0.0056(19)
C1 0.020(3) 0.020(3) 0.018(3) -0.001(2) 0.008(2) -0.004(2)
C2 0.022(3) 0.023(3) 0.018(3) 0.005(2) 0.007(2) 0.003(2)
C3 0.037(4) 0.028(3) 0.032(3) 0.005(3) 0.011(3) 0.012(3)
C4 0.030(3) 0.038(4) 0.020(3) -0.002(3) 0.007(3) 0.002(3)
C5 0.032(3) 0.020(3) 0.021(3) -0.006(2) 0.012(3) -0.004(2)
C6 0.029(3) 0.019(3) 0.022(3) 0.001(2) 0.012(2) 0.000(2)
C7 0.051(4) 0.030(4) 0.030(4) -0.013(3) 0.019(3) -0.006(3)
C8 0.060(6) 0.053(6) 0.114(9) -0.041(6) 0.029(6) -0.017(5)
C9 0.117(9) 0.024(4) 0.046(5) -0.012(4) 0.029(5) -0.001(5)
C10 0.102(7) 0.038(4) 0.038(4) -0.010(4) 0.039(5) 0.006(5)
C11 0.023(3) 0.044(4) 0.026(3) -0.015(3) 0.011(3) -0.011(3)
C12 0.020(3) 0.037(4) 0.040(4) -0.018(3) 0.016(3) -0.016(3)
C13 0.032(4) 0.054(5) 0.059(5) -0.037(4) 0.027(4) -0.018(3)
C14 0.041(4) 0.096(7) 0.036(4) -0.040(5) 0.025(4) -0.041(5)
C15 0.043(4) 0.070(6) 0.035(4) -0.018(4) 0.020(3) -0.033(4)
C16 0.038(4) 0.063(5) 0.027(4) -0.011(3) 0.009(3) -0.024(4)
C17 0.068(6) 0.098(8) 0.029(4) -0.017(5) 0.017(4) -0.050(6)
C18 0.061(6) 0.118(10) 0.054(6) 0.000(6) 0.029(5) -0.036(6)
C19 0.080(7) 0.107(9) 0.046(5) -0.004(6) 0.003(5) -0.059(7)
C20 0.064(6) 0.129(11) 0.041(5) -0.004(6) 0.003(5) -0.005(7)
C21 0.025(3) 0.025(3) 0.032(3) -0.002(3) 0.015(3) 0.000(2)
C22 0.032(3) 0.028(3) 0.048(4) 0.006(3) 0.013(3) 0.009(3)
C23 0.034(4) 0.020(3) 0.076(6) 0.003(3) 0.024(4) 0.000(3)
C24 0.024(3) 0.027(4) 0.072(5) -0.019(4) 0.022(4) -0.008(3)
C25 0.025(3) 0.027(3) 0.044(4) -0.019(3) 0.021(3) -0.006(3)
C31 0.022(3) 0.018(3) 0.031(3) 0.007(2) 0.011(2) 0.009(2)
C32 0.025(3) 0.030(3) 0.033(3) 0.009(3) 0.008(3) 0.005(3)
C33 0.031(4) 0.039(4) 0.047(4) 0.011(3) -0.004(3) -0.007(3)
C34 0.019(3) 0.027(4) 0.069(5) 0.005(3) 0.006(3) -0.007(3)
C35 0.018(3) 0.015(3) 0.049(4) -0.004(3) 0.014(3) -0.005(2)
C36 0.036(3) 0.025(3) 0.040(4) 0.003(3) 0.032(3) -0.003(3)
C37 0.061(5) 0.028(4) 0.060(5) -0.004(3) 0.046(4) -0.001(3)
C38 0.032(3) 0.024(3) 0.043(4) 0.005(3) 0.019(3) 0.011(3)
Hg1A 0.01906(11) 0.01876(12) 0.02385(12) 0.00185(9) 0.01105(9) -0.00046(8)
Ir1A 0.01449(11) 0.01660(12) 0.01770(12) 0.00036(9) 0.00591(9) -0.00072(8)
Cl1A 0.0520(10) 0.0208(7) 0.0825(14) -0.0001(8) 0.0537(10) -0.0021(7)
N1A 0.018(2) 0.020(2) 0.020(2) 0.0003(19) 0.0059(19) -0.0044(19)
C1A 0.019(3) 0.021(3) 0.023(3) -0.003(2) 0.008(2) -0.004(2)
C2A 0.016(2) 0.017(3) 0.028(3) 0.000(2) 0.010(2) -0.003(2)
C3A 0.019(3) 0.019(3) 0.038(4) 0.001(3) 0.011(3) 0.002(2)
C4A 0.025(3) 0.023(3) 0.031(3) -0.006(3) 0.013(3) -0.001(2)
C5A 0.018(3) 0.032(3) 0.024(3) -0.002(3) 0.008(2) -0.005(2)
C6A 0.019(3) 0.024(3) 0.023(3) -0.003(2) 0.006(2) 0.001(2)
C7A 0.032(3) 0.032(3) 0.021(3) -0.005(3) 0.009(3) -0.003(3)
C8A 0.046(4) 0.032(4) 0.033(4) -0.004(3) 0.009(3) -0.002(3)
C9A 0.044(4) 0.036(4) 0.034(4) -0.002(3) 0.012(3) -0.006(3)
C10A 0.035(4) 0.050(4) 0.030(4) 0.003(3) 0.003(3) 0.002(3)
C11A 0.020(3) 0.023(3) 0.018(3) -0.006(2) 0.008(2) -0.004(2)
C12A 0.022(3) 0.028(3) 0.018(3) 0.005(2) 0.007(2) -0.003(2)
C13A 0.026(3) 0.033(4) 0.029(3) 0.006(3) 0.006(3) 0.001(3)
C14A 0.030(3) 0.041(4) 0.019(3) -0.008(3) 0.004(3) -0.008(3)
C15A 0.025(3) 0.028(3) 0.029(3) -0.008(3) 0.013(3) -0.011(3)
C16A 0.023(3) 0.026(3) 0.019(3) -0.004(2) 0.010(2) -0.005(2)
C17A 0.040(4) 0.028(4) 0.037(4) -0.016(3) 0.014(3) -0.012(3)
C18A 0.044(5) 0.037(4) 0.089(7) -0.017(5) 0.009(5) -0.011(4)
C19A 0.070(5) 0.046(5) 0.030(4) -0.012(3) 0.017(4) 0.004(4)
C20A 0.053(4) 0.028(4) 0.037(4) -0.011(3) 0.021(3) -0.010(3)
C21A 0.015(2) 0.017(3) 0.031(3) 0.003(2) 0.009(2) 0.000(2)
C22A 0.024(3) 0.021(3) 0.040(4) 0.001(3) 0.012(3) 0.005(2)
C23A 0.027(3) 0.027(3) 0.040(4) 0.013(3) 0.012(3) 0.005(3)
C24A 0.029(3) 0.032(3) 0.029(3) 0.010(3) 0.006(3) 0.004(3)
C25A 0.017(3) 0.023(3) 0.028(3) 0.005(2) 0.010(2) -0.001(2)
C31A 0.022(3) 0.023(3) 0.023(3) 0.002(2) 0.004(2) 0.008(2)
C32A 0.022(3) 0.024(3) 0.026(3) -0.001(2) 0.005(2) 0.000(2)
C33A 0.025(3) 0.027(3) 0.036(4) -0.005(3) 0.013(3) 0.000(3)
C34A 0.031(3) 0.034(4) 0.033(3) -0.006(3) 0.019(3) -0.001(3)
C35A 0.021(3) 0.027(3) 0.030(3) 0.005(3) 0.014(3) -0.001(2)
C36A 0.016(3) 0.031(3) 0.036(3) 0.000(3) 0.011(3) 0.000(2)
C37A 0.019(3) 0.028(3) 0.044(4) -0.008(3) 0.005(3) -0.002(3)
C38A 0.023(3) 0.034(4) 0.027(3) -0.005(3) -0.004(3) 0.010(3)
Cl15 0.050(3) 0.048(2) 0.056(2) -0.0002(19) 0.022(2) -0.008(2)
Cl16 0.107(4) 0.052(2) 0.130(5) -0.016(2) 0.019(4) 0.024(2)
C3S 0.045(6) 0.038(4) 0.074(10) -0.002(4) 0.017(6) -0.006(3)
Cl13 0.084(6) 0.072(7) 0.050(6) 0.005(5) 0.024(5) -0.019(6)
Cl14 0.069(6) 0.050(6) 0.078(8) 0.002(6) 0.034(6) 0.001(5)
C2S 0.063(8) 0.044(8) 0.058(8) -0.006(6) 0.027(6) 0.005(6)
Cl17 0.069(7) 0.068(5) 0.125(8) 0.005(4) 0.045(6) 0.002(4)
Cl18 0.068(4) 0.088(4) 0.154(7) 0.022(5) 0.038(5) 0.020(3)
C4S 0.055(7) 0.063(6) 0.101(8) -0.004(5) 0.045(6) 0.012(4)
Cl11 0.164(4) 0.0523(18) 0.0539(17) 0.0107(14) 0.031(2) -0.018(2)
Cl12 0.078(2) 0.0564(17) 0.0626(17) -0.0070(14) 0.0052(15) 0.0230(15)
C1S 0.054(7) 0.033(6) 0.048(6) -0.002(5) 0.013(5) -0.006(5)
Cl19 0.149(5) 0.134(4) 0.124(4) 0.050(3) 0.046(4) 0.018(3)
Cl20 0.092(3) 0.163(4) 0.085(3) 0.020(3) 0.009(2) 0.030(3)
C5S 0.125(9) 0.163(7) 0.119(14) 0.015(7) 0.026(9) 0.013(6)

loop_
_atom_type_symbol
_atom_type_description
_atom_type_scat_dispersion_real
_atom_type_scat_dispersion_imag
_atom_type_scat_source
C C 0.0181 0.0091 'International Tables Vol C Tables 4.2.6.8 and 6.1.1.4'
H H 0.0000 0.0000 'International Tables Vol C Tables 4.2.6.8 and 6.1.1.4'
Cl Cl 0.3639 0.7018 'International Tables Vol C Tables 4.2.6.8 and 6.1.1.4'
Hg Hg -4.2923 7.6849 'International Tables Vol C Tables 4.2.6.8 and 6.1.1.4'
Ir Ir -4.7710 6.5667 'International Tables Vol C Tables 4.2.6.8 and 6.1.1.4'
N N 0.0311 0.0180 'International Tables Vol C Tables 4.2.6.8 and 6.1.1.4'

loop_
_geom_angle_atom_site_label_1
_geom_angle_atom_site_label_2
_geom_angle_atom_site_label_3
_geom_angle
_geom_angle_site_symmetry_1
_geom_angle_site_symmetry_3
_geom_angle_publ_flag
Cl1 Hg1 Ir1 171.64(4) . . ?
N1 Ir1 Hg1 91.68(13) . . ?
N1 Ir1 C1 77.2(2) . . ?
N1 Ir1 C11 78.1(2) . . ?
N1 Ir1 C31 159.9(2) . . ?
N1 Ir1 C32 161.7(2) . . ?
N1 Ir1 C35 90.2(2) . . ?
N1 Ir1 C36 90.7(2) . . ?
C1 Ir1 Hg1 82.71(14) . . ?
C1 Ir1 C11 150.3(2) . . ?
C1 Ir1 C31 83.7(2) . . ?
C1 Ir1 C32 120.8(2) . . ?
C1 Ir1 C35 117.0(2) . . ?
C1 Ir1 C36 81.2(2) . . ?
C11 Ir1 Hg1 81.74(17) . . ?
C11 Ir1 C31 122.0(3) . . ?
C11 Ir1 C32 85.2(3) . . ?
C11 Ir1 C35 79.3(2) . . ?
C11 Ir1 C36 115.4(2) . . ?
C31 Ir1 Hg1 92.35(15) . . ?
C31 Ir1 C32 37.3(2) . . ?
C31 Ir1 C35 92.6(2) . . ?
C31 Ir1 C36 79.8(2) . . ?
C32 Ir1 Hg1 93.33(17) . . ?
C32 Ir1 C35 79.2(2) . . ?
C32 Ir1 C36 89.6(3) . . ?
C35 Ir1 Hg1 160.14(18) . . ?
C35 Ir1 C36 36.8(2) . . ?
C36 Ir1 Hg1 162.79(18) . . ?
C21 N1 Ir1 119.2(4) . . ?
C25 N1 Ir1 119.5(4) . . ?
C25 N1 C21 121.1(5) . . ?
C2 C1 Ir1 112.6(4) . . ?
C6 C1 Ir1 130.7(4) . . ?
C6 C1 C2 116.7(5) . . ?
C1 C2 C21 115.9(5) . . ?
C3 C2 C1 121.1(6) . . ?
C3 C2 C21 122.9(6) . . ?
C4 C3 C2 120.3(6) . . ?
C3 C4 C5 121.0(6) . . ?
C4 C5 C7 120.3(6) . . ?
C6 C5 C4 117.9(5) . . ?
C6 C5 C7 121.8(6) . . ?
C5 C6 C1 122.8(6) . . ?
C5 C7 C8 109.0(6) . . ?
C9 C7 C5 113.1(6) . . ?
C9 C7 C8 108.0(8) . . ?
C9 C7 C10 109.1(7) . . ?
C10 C7 C5 108.1(6) . . ?
C10 C7 C8 109.5(7) . . ?
C12 C11 Ir1 111.4(5) . . ?
C16 C11 Ir1 131.6(6) . . ?
C16 C11 C12 117.0(6) . . ?
C11 C12 C25 117.4(6) . . ?
C13 C12 C11 120.5(7) . . ?
C13 C12 C25 122.0(7) . . ?
C14 C13 C12 119.0(8) . . ?
C13 C14 C15 122.1(7) . . ?
C14 C15 C17 119.4(8) . . ?
C16 C15 C14 117.1(8) . . ?
C16 C15 C17 123.5(9) . . ?
C15 C16 C11 124.1(9) . . ?
C15 C17 C20 112.4(8) . . ?
C18 C17 C15 108.8(8) . . ?
C18 C17 C20 108.4(9) . . ?
C19 C17 C15 110.7(8) . . ?
C19 C17 C18 111.5(8) . . ?
C19 C17 C20 105.1(9) . . ?
N1 C21 C2 113.0(5) . . ?
N1 C21 C22 119.3(6) . . ?
C22 C21 C2 127.6(6) . . ?
C23 C22 C21 119.6(7) . . ?
C22 C23 C24 120.2(7) . . ?
C25 C24 C23 119.0(6) . . ?
N1 C25 C12 112.8(6) . . ?
N1 C25 C24 120.7(7) . . ?
C24 C25 C12 126.5(6) . . ?
C32 C31 Ir1 71.9(3) . . ?
C32 C31 C38 122.5(6) . . ?
C38 C31 Ir1 114.0(4) . . ?
C31 C32 Ir1 70.8(3) . . ?
C31 C32 C33 121.2(6) . . ?
C33 C32 Ir1 114.1(4) . . ?
C34 C33 C32 114.6(6) . . ?
C33 C34 C35 114.5(5) . . ?
C34 C35 Ir1 112.8(4) . . ?
C36 C35 Ir1 72.2(3) . . ?
C36 C35 C34 125.0(6) . . ?
C35 C36 Ir1 71.0(3) . . ?
C35 C36 C37 120.4(7) . . ?
C37 C36 Ir1 113.0(4) . . ?
C38 C37 C36 115.2(5) . . ?
C31 C38 C37 114.6(5) . . ?
Cl1A Hg1A Ir1A 174.09(4) . . ?
N1A Ir1A Hg1A 92.90(12) . . ?
N1A Ir1A C1A 77.5(2) . . ?
N1A Ir1A C11A 77.5(2) . . ?
N1A Ir1A C31A 161.3(2) . . ?
N1A Ir1A C32A 160.5(2) . . ?
N1A Ir1A C35A 88.6(2) . . ?
N1A Ir1A C36A 92.8(2) . . ?
C1A Ir1A Hg1A 81.67(15) . . ?
C1A Ir1A C31A 84.9(2) . . ?
C1A Ir1A C32A 121.9(2) . . ?
C1A Ir1A C35A 117.9(2) . . ?
C1A Ir1A C36A 83.1(2) . . ?
C11A Ir1A Hg1A 82.99(15) . . ?
C11A Ir1A C1A 149.8(2) . . ?
C11A Ir1A C31A 121.2(2) . . ?
C11A Ir1A C32A 84.4(2) . . ?
C11A Ir1A C35A 78.0(2) . . ?
C11A Ir1A C36A 114.8(2) . . ?
C31A Ir1A Hg1A 90.70(16) . . ?
C31A Ir1A C35A 94.2(2) . . ?
C31A Ir1A C36A 78.7(2) . . ?
C32A Ir1A Hg1A 92.18(16) . . ?
C32A Ir1A C31A 37.3(2) . . ?
C32A Ir1A C35A 80.4(2) . . ?
C32A Ir1A C36A 88.0(2) . . ?
C35A Ir1A Hg1A 160.13(16) . . ?
C36A Ir1A Hg1A 162.14(17) . . ?
C36A Ir1A C35A 37.0(2) . . ?
C21A N1A Ir1A 118.8(4) . . ?
C25A N1A Ir1A 119.2(4) . . ?
C25A N1A C21A 121.9(5) . . ?
C2A C1A Ir1A 111.8(4) . . ?
C6A C1A Ir1A 131.6(4) . . ?
C6A C1A C2A 116.5(5) . . ?
C1A C2A C21A 116.7(5) . . ?
C3A C2A C1A 120.9(5) . . ?
C3A C2A C21A 122.1(5) . . ?
C4A C3A C2A 120.5(6) . . ?
C3A C4A C5A 120.6(6) . . ?
C4A C5A C6A 118.2(6) . . ?
C4A C5A C7A 122.7(6) . . ?
C6A C5A C7A 119.1(6) . . ?
C1A C6A C5A 123.3(6) . . ?
C5A C7A C8A 111.8(6) . . ?
C5A C7A C9A 110.2(5) . . ?
C9A C7A C8A 108.7(5) . . ?
C10A C7A C5A 109.2(5) . . ?
C10A C7A C8A 107.3(6) . . ?
C10A C7A C9A 109.7(6) . . ?
C12A C11A Ir1A 112.2(4) . . ?
C16A C11A Ir1A 130.1(4) . . ?
C16A C11A C12A 117.6(5) . . ?
C11A C12A C25A 116.5(5) . . ?
C13A C12A C11A 120.6(6) . . ?
C13A C12A C25A 122.9(6) . . ?
C14A C13A C12A 120.4(6) . . ?
C13A C14A C15A 121.2(6) . . ?
C14A C15A C17A 120.2(6) . . ?
C16A C15A C14A 116.8(6) . . ?
C16A C15A C17A 122.9(6) . . ?
C11A C16A C15A 123.3(6) . . ?
C15A C17A C19A 108.0(6) . . ?
C18A C17A C15A 109.3(6) . . ?
C18A C17A C19A 110.7(7) . . ?
C18A C17A C20A 109.0(6) . . ?
C20A C17A C15A 112.5(6) . . ?
C20A C17A C19A 107.3(6) . . ?
N1A C21A C2A 113.6(5) . . ?
N1A C21A C22A 119.2(6) . . ?
C22A C21A C2A 127.0(6) . . ?
C23A C22A C21A 119.8(6) . . ?
C22A C23A C24A 119.5(6) . . ?
C23A C24A C25A 120.0(6) . . ?
N1A C25A C12A 113.6(5) . . ?
N1A C25A C24A 119.4(6) . . ?
C24A C25A C12A 127.0(6) . . ?
C32A C31A Ir1A 70.3(3) . . ?
C32A C31A C38A 124.0(6) . . ?
C38A C31A Ir1A 113.2(4) . . ?
C31A C32A Ir1A 72.5(3) . . ?
C31A C32A C33A 122.0(5) . . ?
C33A C32A Ir1A 113.8(4) . . ?
C32A C33A C34A 114.3(5) . . ?
C35A C34A C33A 113.1(5) . . ?
C34A C35A Ir1A 111.8(4) . . ?
C36A C35A Ir1A 71.5(3) . . ?
C36A C35A C34A 123.5(6) . . ?
C35A C36A Ir1A 71.5(3) . . ?
C35A C36A C37A 120.6(6) . . ?
C37A C36A Ir1A 114.6(4) . . ?
C38A C37A C36A 113.2(5) . . ?
C37A C38A C31A 113.0(5) . . ?
Cl16 C3S Cl15 120.8(9) . . ?
Cl13 C2S Cl14 117.3(17) . . ?
Cl18 C4S Cl17 104.1(12) . . ?
Cl11 C1S Cl12 111.5(6) . . ?
Cl19 C5S Cl20 113.1(14) . . ?

loop_
_geom_bond_atom_site_label_1
_geom_bond_atom_site_label_2
_geom_bond_distance
_geom_bond_site_symmetry_2
_geom_bond_publ_flag
Hg1 Ir1 2.5705(3) . ?
Hg1 Cl1 2.4255(13) . ?
Ir1 N1 2.040(5) . ?
Ir1 C1 2.147(6) . ?
Ir1 C11 2.148(6) . ?
Ir1 C31 2.180(6) . ?
Ir1 C32 2.194(6) . ?
Ir1 C35 2.202(6) . ?
Ir1 C36 2.216(6) . ?
N1 C21 1.365(8) . ?
N1 C25 1.355(8) . ?
C1 C2 1.411(8) . ?
C1 C6 1.406(8) . ?
C2 C3 1.391(9) . ?
C2 C21 1.462(8) . ?
C3 C4 1.371(9) . ?
C4 C5 1.404(9) . ?
C5 C6 1.393(8) . ?
C5 C7 1.542(8) . ?
C7 C8 1.544(11) . ?
C7 C9 1.521(11) . ?
C7 C10 1.535(10) . ?
C11 C12 1.411(10) . ?
C11 C16 1.394(10) . ?
C12 C13 1.409(9) . ?
C12 C25 1.462(10) . ?
C13 C14 1.383(12) . ?
C14 C15 1.395(14) . ?
C15 C16 1.377(11) . ?
C15 C17 1.542(12) . ?
C17 C18 1.516(11) . ?
C17 C19 1.507(12) . ?
C17 C20 1.554(16) . ?
C21 C22 1.397(9) . ?
C22 C23 1.382(10) . ?
C23 C24 1.387(11) . ?
C24 C25 1.385(10) . ?
C31 C32 1.398(9) . ?
C31 C38 1.512(8) . ?
C32 C33 1.528(9) . ?
C33 C34 1.503(10) . ?
C34 C35 1.512(9) . ?
C35 C36 1.395(9) . ?
C36 C37 1.532(9) . ?
C37 C38 1.518(9) . ?
Hg1A Ir1A 2.5704(3) . ?
Hg1A Cl1A 2.4151(15) . ?
Ir1A N1A 2.051(5) . ?
Ir1A C1A 2.152(6) . ?
Ir1A C11A 2.151(6) . ?
Ir1A C31A 2.193(6) . ?
Ir1A C32A 2.165(6) . ?
Ir1A C35A 2.209(6) . ?
Ir1A C36A 2.209(6) . ?
N1A C21A 1.360(8) . ?
N1A C25A 1.354(8) . ?
C1A C2A 1.417(8) . ?
C1A C6A 1.392(8) . ?
C2A C3A 1.401(8) . ?
C2A C21A 1.447(8) . ?
C3A C4A 1.375(9) . ?
C4A C5A 1.391(9) . ?
C5A C6A 1.403(8) . ?
C5A C7A 1.535(8) . ?
C7A C8A 1.542(9) . ?
C7A C9A 1.535(9) . ?
C7A C10A 1.524(9) . ?
C11A C12A 1.410(8) . ?
C11A C16A 1.396(8) . ?
C12A C13A 1.393(9) . ?
C12A C25A 1.459(9) . ?
C13A C14A 1.379(10) . ?
C14A C15A 1.420(10) . ?
C15A C16A 1.398(8) . ?
C15A C17A 1.535(9) . ?
C17A C18A 1.515(10) . ?
C17A C19A 1.537(10) . ?
C17A C20A 1.519(10) . ?
C21A C22A 1.400(8) . ?
C22A C23A 1.375(9) . ?
C23A C24A 1.387(10) . ?
C24A C25A 1.387(9) . ?
C31A C32A 1.393(8) . ?
C31A C38A 1.526(9) . ?
C32A C33A 1.535(8) . ?
C33A C34A 1.547(9) . ?
C34A C35A 1.506(9) . ?
C35A C36A 1.402(9) . ?
C36A C37A 1.527(9) . ?
C37A C38A 1.515(10) . ?
Cl15 C3S 1.694(11) . ?
Cl16 C3S 1.690(12) . ?
Cl13 C2S 1.707(19) . ?
Cl14 C2S 1.719(19) . ?
Cl17 C4S 1.737(17) . ?
Cl18 C4S 1.719(18) . ?
Cl11 C1S 1.733(10) . ?
Cl12 C1S 1.753(11) . ?
Cl19 C5S 1.70(2) . ?
Cl20 C5S 1.72(2) . ?

loop_
_geom_torsion_atom_site_label_1
_geom_torsion_atom_site_label_2
_geom_torsion_atom_site_label_3
_geom_torsion_atom_site_label_4
_geom_torsion
_geom_torsion_site_symmetry_1
_geom_torsion_site_symmetry_2
_geom_torsion_site_symmetry_3
_geom_torsion_site_symmetry_4
_geom_torsion_publ_flag
Ir1 N1 C21 C2 13.7(6) . . . . ?
Ir1 N1 C21 C22 -170.0(5) . . . . ?
Ir1 N1 C25 C12 -10.1(7) . . . . ?
Ir1 N1 C25 C24 170.5(4) . . . . ?
Ir1 C1 C2 C3 176.3(5) . . . . ?
Ir1 C1 C2 C21 -6.7(6) . . . . ?
Ir1 C1 C6 C5 -176.3(4) . . . . ?
Ir1 C11 C12 C13 178.7(5) . . . . ?
Ir1 C11 C12 C25 -0.1(7) . . . . ?
Ir1 C11 C16 C15 178.9(5) . . . . ?
Ir1 C31 C32 C33 -107.2(6) . . . . ?
Ir1 C31 C38 C37 20.8(8) . . . . ?
Ir1 C32 C33 C34 3.7(9) . . . . ?
Ir1 C35 C36 C37 -106.1(5) . . . . ?
Ir1 C36 C37 C38 1.7(9) . . . . ?
N1 C21 C22 C23 -1.8(10) . . . . ?
C1 C2 C3 C4 1.2(10) . . . . ?
C1 C2 C21 N1 -3.8(7) . . . . ?
C1 C2 C21 C22 -179.8(6) . . . . ?
C2 C1 C6 C5 3.4(8) . . . . ?
C2 C3 C4 C5 1.4(10) . . . . ?
C2 C21 C22 C23 173.9(6) . . . . ?
C3 C2 C21 N1 173.1(6) . . . . ?
C3 C2 C21 C22 -2.8(10) . . . . ?
C3 C4 C5 C6 -1.5(9) . . . . ?
C3 C4 C5 C7 178.8(6) . . . . ?
C4 C5 C6 C1 -1.0(9) . . . . ?
C4 C5 C7 C8 -60.8(9) . . . . ?
C4 C5 C7 C9 179.0(7) . . . . ?
C4 C5 C7 C10 58.2(9) . . . . ?
C6 C1 C2 C3 -3.5(8) . . . . ?
C6 C1 C2 C21 173.5(5) . . . . ?
C6 C5 C7 C8 119.5(8) . . . . ?
C6 C5 C7 C9 -0.7(9) . . . . ?
C6 C5 C7 C10 -121.6(7) . . . . ?
C7 C5 C6 C1 178.7(6) . . . . ?
C11 C12 C13 C14 0.8(10) . . . . ?
C11 C12 C25 N1 6.3(8) . . . . ?
C11 C12 C25 C24 -174.4(6) . . . . ?
C12 C11 C16 C15 -1.0(10) . . . . ?
C12 C13 C14 C15 2.2(10) . . . . ?
C13 C12 C25 N1 -172.4(6) . . . . ?
C13 C12 C25 C24 6.9(10) . . . . ?
C13 C14 C15 C16 -4.4(11) . . . . ?
C13 C14 C15 C17 176.8(7) . . . . ?
C14 C15 C16 C11 3.8(11) . . . . ?
C14 C15 C17 C18 71.3(10) . . . . ?
C14 C15 C17 C19 -51.6(11) . . . . ?
C14 C15 C17 C20 -168.7(8) . . . . ?
C16 C11 C12 C13 -1.4(9) . . . . ?
C16 C11 C12 C25 179.9(6) . . . . ?
C16 C15 C17 C18 -107.4(10) . . . . ?
C16 C15 C17 C19 129.7(10) . . . . ?
C16 C15 C17 C20 12.6(11) . . . . ?
C17 C15 C16 C11 -177.5(7) . . . . ?
C21 N1 C25 C12 174.8(5) . . . . ?
C21 N1 C25 C24 -4.6(9) . . . . ?
C21 C2 C3 C4 -175.6(6) . . . . ?
C21 C22 C23 C24 -2.0(10) . . . . ?
C22 C23 C24 C25 2.6(10) . . . . ?
C23 C24 C25 N1 0.7(9) . . . . ?
C23 C24 C25 C12 -178.6(6) . . . . ?
C25 N1 C21 C2 -171.2(5) . . . . ?
C25 N1 C21 C22 5.1(9) . . . . ?
C25 C12 C13 C14 179.5(6) . . . . ?
C31 C32 C33 C34 85.0(9) . . . . ?
C32 C31 C38 C37 -62.4(8) . . . . ?
C32 C33 C34 C35 -18.5(10) . . . . ?
C33 C34 C35 Ir1 24.5(8) . . . . ?
C33 C34 C35 C36 -59.1(9) . . . . ?
C34 C35 C36 Ir1 105.8(6) . . . . ?
C34 C35 C36 C37 -0.3(9) . . . . ?
C35 C36 C37 C38 82.5(9) . . . . ?
C36 C37 C38 C31 -14.6(10) . . . . ?
C38 C31 C32 Ir1 107.4(5) . . . . ?
C38 C31 C32 C33 0.3(9) . . . . ?
Ir1A N1A C21A C2A 12.2(6) . . . . ?
Ir1A N1A C21A C22A -171.7(4) . . . . ?
Ir1A N1A C25A C12A -8.7(6) . . . . ?
Ir1A N1A C25A C24A 172.6(4) . . . . ?
Ir1A C1A C2A C3A -179.3(4) . . . . ?
Ir1A C1A C2A C21A -5.1(6) . . . . ?
Ir1A C1A C6A C5A 178.4(4) . . . . ?
Ir1A C11A C12A C13A -176.9(4) . . . . ?
Ir1A C11A C12A C25A 4.8(6) . . . . ?
Ir1A C11A C16A C15A 176.5(4) . . . . ?
Ir1A C31A C32A C33A -107.6(6) . . . . ?
Ir1A C31A C38A C37A 30.0(6) . . . . ?
Ir1A C32A C33A C34A 5.6(7) . . . . ?
Ir1A C35A C36A C37A -108.2(6) . . . . ?
Ir1A C36A C37A C38A 12.4(7) . . . . ?
N1A C21A C22A C23A -2.4(8) . . . . ?
C1A C2A C3A C4A 0.2(8) . . . . ?
C1A C2A C21A N1A -4.0(7) . . . . ?
C1A C2A C21A C22A -179.8(5) . . . . ?
C2A C1A C6A C5A 2.0(8) . . . . ?
C2A C3A C4A C5A 2.2(9) . . . . ?
C2A C21A C22A C23A 173.2(6) . . . . ?
C3A C2A C21A N1A 170.1(5) . . . . ?
C3A C2A C21A C22A -5.7(9) . . . . ?
C3A C4A C5A C6A -2.4(9) . . . . ?
C3A C4A C5A C7A 178.9(5) . . . . ?
C4A C5A C6A C1A 0.2(9) . . . . ?
C4A C5A C7A C8A -1.0(8) . . . . ?
C4A C5A C7A C9A -122.0(6) . . . . ?
C4A C5A C7A C10A 117.6(7) . . . . ?
C6A C1A C2A C3A -2.2(8) . . . . ?
C6A C1A C2A C21A 172.0(5) . . . . ?
C6A C5A C7A C8A -179.7(5) . . . . ?
C6A C5A C7A C9A 59.3(7) . . . . ?
C6A C5A C7A C10A -61.2(7) . . . . ?
C7A C5A C6A C1A 179.0(5) . . . . ?
C11A C12A C13A C14A -0.5(9) . . . . ?
C11A C12A C25A N1A 2.1(7) . . . . ?
C11A C12A C25A C24A -179.3(6) . . . . ?
C12A C11A C16A C15A -1.6(8) . . . . ?
C12A C13A C14A C15A -0.6(10) . . . . ?
C13A C12A C25A N1A -176.2(5) . . . . ?
C13A C12A C25A C24A 2.4(9) . . . . ?
C13A C14A C15A C16A 0.6(9) . . . . ?
C13A C14A C15A C17A -179.3(6) . . . . ?
C14A C15A C16A C11A 0.5(9) . . . . ?
C14A C15A C17A C18A 61.4(8) . . . . ?
C14A C15A C17A C19A -59.0(8) . . . . ?
C14A C15A C17A C20A -177.3(6) . . . . ?
C16A C11A C12A C13A 1.6(8) . . . . ?
C16A C11A C12A C25A -176.7(5) . . . . ?
C16A C15A C17A C18A -118.5(7) . . . . ?
C16A C15A C17A C19A 121.0(7) . . . . ?
C16A C15A C17A C20A 2.7(9) . . . . ?
C17A C15A C16A C11A -179.5(6) . . . . ?
C21A N1A C25A C12A 174.7(5) . . . . ?
C21A N1A C25A C24A -4.0(8) . . . . ?
C21A C2A C3A C4A -173.7(5) . . . . ?
C21A C22A C23A C24A -0.8(9) . . . . ?
C22A C23A C24A C25A 1.7(9) . . . . ?
C23A C24A C25A N1A 0.7(9) . . . . ?
C23A C24A C25A C12A -177.9(6) . . . . ?
C25A N1A C21A C2A -171.3(5) . . . . ?
C25A N1A C21A C22A 4.9(8) . . . . ?
C25A C12A C13A C14A 177.7(6) . . . . ?
C31A C32A C33A C34A 89.1(7) . . . . ?
C32A C31A C38A C37A -51.2(8) . . . . ?
C32A C33A C34A C35A -22.7(8) . . . . ?
C33A C34A C35A Ir1A 28.7(7) . . . . ?
C33A C34A C35A C36A -53.0(8) . . . . ?
C34A C35A C36A Ir1A 104.4(6) . . . . ?
C34A C35A C36A C37A -3.8(9) . . . . ?
C35A C36A C37A C38A 94.7(7) . . . . ?
C36A C37A C38A C31A -27.3(8) . . . . ?
C38A C31A C32A Ir1A 105.3(6) . . . . ?
C38A C31A C32A C33A -2.3(9) . . . . ?

loop_
_smtbx_masks_void_nr
_smtbx_masks_void_average_x
_smtbx_masks_void_average_y
_smtbx_masks_void_average_z
_smtbx_masks_void_volume
_smtbx_masks_void_count_electrons
_smtbx_masks_void_content
1 0.169 0.313 0.032 193.6 43.6 ?
2 -0.169 0.687 0.968 193.6 37.4 ?
3 0.331 0.813 0.468 193.6 37.5 ?
4 0.669 0.187 0.532 193.6 43.5 ?
